data_4038345
loop_
_publ_author_name
'Ruggeri, Michele'
'Dombrowski, Amanda W.'
'Djuric, Stevan W.'
'Baxendale, Ian R.'

_publ_section_title
;
 A rearrangement of 3-hydroxyazetidines into 2-oxazolines.
;
_journal_name_full 'The Journal of organic chemistry'
_journal_paper_doi 10.1021/acs.joc.0c00656
_journal_year 2020
_chemical_formula_moiety 'C24 H25 N O4 S'
_chemical_formula_sum 'C24 H25 N O4 S'
_chemical_formula_weight 423.51
_space_group_crystal_system monoclinic
_space_group_IT_number 14
_space_group_name_Hall '-P 2yn'
_space_group_name_H-M_alt 'P 1 21/n 1'
_atom_sites_solution_hydrogens mixed
_atom_sites_solution_primary dual
_audit_creation_date 2019-09-25
_audit_creation_method
;
Olex2 1.3-alpha
(compiled 2019.09.11 svn.r3662 for OlexSys, GUI svn.r5938)
;
_cell_angle_alpha 90
_cell_angle_beta 98.209(2)
_cell_angle_gamma 90
_cell_formula_units_Z 4
_cell_length_a 10.9761(8)
_cell_length_b 11.2566(8)
_cell_length_c 17.2670(13)
_cell_measurement_reflns_used 4241
_cell_measurement_temperature 273.15
_cell_measurement_theta_max 20.76
_cell_measurement_theta_min 2.75
_cell_volume 2111.5(3)
_computing_cell_refinement 'SAINT v8.38A (Bruker, 2017)'
_computing_data_collection 'APEX3 v.2016.1-0 (Bruker, 2016)'
_computing_data_reduction 'SAINT v8.38A (Bruker, 2017)'
_computing_molecular_graphics 'Olex2 1.3-alpha (Dolomanov et al., 2009)'
_computing_publication_material 'Olex2 1.3-alpha (Dolomanov et al., 2009)'
_computing_structure_refinement 'ShelXL 2018/3 multi-CPU (Sheldrick, 2015a)'
_computing_structure_solution 'ShelXT 2018/2 (Sheldrick, 2015)'
_diffrn_ambient_temperature 120
_diffrn_detector 'Bruker PHOTON 100 CMOS'
_diffrn_detector_area_resol_mean 10.4
_diffrn_detector_type 'CMOS sensor'
_diffrn_measured_fraction_theta_full 1.000
_diffrn_measured_fraction_theta_max 1.000
_diffrn_measurement_device '3-circle area detector diffractometer'
_diffrn_measurement_device_type 'Bruker D8 venture'
_diffrn_measurement_method \w-scan
_diffrn_radiation_monochromator 'focusing mirrors'
_diffrn_radiation_probe x-ray
_diffrn_radiation_type MoK\a
_diffrn_radiation_wavelength 0.71073
_diffrn_reflns_av_R_equivalents 0.0775
_diffrn_reflns_av_unetI/netI 0.0604
_diffrn_reflns_Laue_measured_fraction_full 1.000
_diffrn_reflns_Laue_measured_fraction_max 1.000
_diffrn_reflns_limit_h_max 13
_diffrn_reflns_limit_h_min -13
_diffrn_reflns_limit_k_max 13
_diffrn_reflns_limit_k_min -13
_diffrn_reflns_limit_l_max 20
_diffrn_reflns_limit_l_min -20
_diffrn_reflns_number 32741
_diffrn_reflns_point_group_measured_fraction_full 1.000
_diffrn_reflns_point_group_measured_fraction_max 1.000
_diffrn_reflns_theta_full 25.085
_diffrn_reflns_theta_max 25.085
_diffrn_reflns_theta_min 2.073
_diffrn_source 'microfocus sealed X-ray tube'
_diffrn_source_type 'Incoatec I\mS microsource'
_diffrn_standards_number 0
_exptl_absorpt_coefficient_mu 0.184
_exptl_absorpt_correction_T_max 1.0000
_exptl_absorpt_correction_T_min 0.8988
_exptl_absorpt_correction_type multi-scan
_exptl_absorpt_process_details
;
SADABS-2016/2 (Bruker, 2016) was used for absorption correction.
wR2(int) was 0.0616 before and 0.0526 after correction.
The Ratio of minimum to maximum transmission is 0.8988.
The \l/2 correction factor is Not present.
;
_exptl_crystal_colour colourless
_exptl_crystal_colour_primary colourless
_exptl_crystal_density_diffrn 1.332
_exptl_crystal_description irregular
_exptl_crystal_F_000 896
_exptl_crystal_size_max 0.131
_exptl_crystal_size_mid 0.122
_exptl_crystal_size_min 0.041
_refine_diff_density_max 0.276
_refine_diff_density_min -0.280
_refine_diff_density_rms 0.044
_refine_ls_extinction_coef 0.0044(8)
_refine_ls_extinction_expression Fc^*^=kFc[1+0.001xFc^2^\l^3^/sin(2\q)]^-1/4^
_refine_ls_extinction_method 'SHELXL-2018/3 (Sheldrick, 2015a)'
_refine_ls_goodness_of_fit_ref 1.030
_refine_ls_hydrogen_treatment mixed
_refine_ls_matrix_type full
_refine_ls_number_parameters 324
_refine_ls_number_reflns 3761
_refine_ls_number_restraints 72
_refine_ls_restrained_S_all 1.020
_refine_ls_R_factor_all 0.0914
_refine_ls_R_factor_gt 0.0489
_refine_ls_shift/su_max 0.003
_refine_ls_shift/su_mean 0.000
_refine_ls_structure_factor_coef Fsqd
_refine_ls_weighting_details 'w=1/[\s^2^(Fo^2^)+(0.0386P)^2^+1.4751P] where P=(Fo^2^+2Fc^2^)/3'
_refine_ls_weighting_scheme calc
_refine_ls_wR_factor_gt 0.1050
_refine_ls_wR_factor_ref 0.1210
_reflns_Friedel_coverage 0.000
_reflns_number_gt 2460
_reflns_number_total 3761
_reflns_threshold_expression 'I > 2\s(I)'
_cod_data_source_file 19srv280.cif
_cod_data_source_block 19srv280
_cod_depositor_comments
;
The following automatic conversions were performed:

data item '_diffrn_radiation_probe' value 'X-ray' was changed to
'x-ray' in accordance with the
/home/data/users/saulius/crontab/automatic-downloads/rss-feeds/ACS/lib/dictionaries/cif_core.dic
dictionary named 'cif_core.dic' version 2.4.2 last updated on
2011-04-26.

Automatic conversion script
Id: cif_fix_values 7556 2019-12-06 15:28:31Z antanas 
;
_cod_database_code 4038345
_olex2_refinement_description
;
1. Fixed Uiso
 At 1.2 times of:
  All C(H) groups, All C(H,H) groups
 At 1.5 times of:
  All C(H,H,H) groups
2. Restrained distances
 O3C-C8C
 1.4 with sigma of 0.02
 C7C-C1B
 1.44 with sigma of 0.02
 O3C-C6B
 1.4 with sigma of 0.02
 C6B-O3C
 1.4 with sigma of 0.02
 C8C-C7C \\sim C8B-C7
 with sigma of 0.02
 C9B-C7C \\sim C9-C7
 with sigma of 0.02
 N-C9 \\sim N-C9B
 with sigma of 0.02
 O3A-C8A \\sim O3B-C8B
 with sigma of 0.02
 C8A-C7 \\sim C8B-C7
 with sigma of 0.01
3. Uiso/Uaniso restraints and constraints
Uanis(C2B) = Uanis(C2A)
Uanis(C4B) = Uanis(C4A)
Uanis(O4B) = Uanis(O4A)
Uiso(C1B) = Uiso(C1A)
Uanis(C9B) = Uanis(C9)
Uiso(C8A) = Uiso(C8B)
Uanis(C3B) = Uanis(C3A)
Uanis(C5B) = Uanis(C5A)
4. Rigid body (RIGU) restrains
 O4A, C2A, C3A, C4A, C5A, C6A, C10A
 with sigma for 1-2 distances of 0.01 and sigma for 1-3 distances of 0.01
 O4B, C2B, C3B, C4B, C5B, C6B, C7B
 with sigma for 1-2 distances of 0.01 and sigma for 1-3 distances of 0.01
5. Others
 Uiso(H24A)=Uiso(H24B)=Uiso(H24C)=FVAR(1)
 Uiso(H17A)=Uiso(H17B)=Uiso(H17C)=FVAR(2)
 Fixed Sof: C7(0.95) C8B(0.283) H8BA(0.283) H8BB(0.283) C9B(0.05) H9BA(0.05)
 H9BB(0.05) O3A(0.667) O4A(0.667) C1A(0.667) C2A(0.667) C3A(0.667) H3A(0.667)
 C4A(0.667) C5A(0.667) H5A(0.667) C6A(0.667) H6A(0.667) C10A(0.667) H10A(0.667)
 H10B(0.667) H10C(0.667) O3B(0.283) O4B(0.333) C1B(0.333) C2B(0.333) C3B(0.333)
 H3B(0.333) C4B(0.333) C5B(0.333) H5B(0.333) C6B(0.333) H6B(0.333) C7B(0.333)
 H7BA(0.333) H7BB(0.333) H7BC(0.333) O3C(0.05) C8C(0.05) H8CA(0.05) H8CB(0.05)
 C7C(0.05) C9(0.95) H9A(0.95) H9B(0.95) C8A(0.667) H8AA(0.667) H8AB(0.667)
6.a Riding coordinates:
 C8B(H8BA,H8BB), C9B(H9BA,H9BB), C12(H12), C13(H13), C15(H15), C16(H16),
 C19(H19), C20(H20), C22(H22), C23(H23), C3A(H3A), C5A(H5A), C6A(H6A), C3B(H3B),
  C5B(H5B), C6B(H6B), C8C(H8CA,H8CB), C9(H9A,H9B), C8A(H8AA,H8AB)
6.b Me refined with riding coordinates:
 C7B(H7BA,H7BB,H7BC)
6.c Idealised Me refined as rotating group:
 C17(H17A,H17B,H17C), C24(H24A,H24B,H24C), C10A(H10A,H10B,H10C)
;
_oslims_operator_name 'Dr A Batsanov'
_oslims_operator_uuid 642c0cab-15e1-4db6-aabf-d1e3f44b6814
_oslims_submitter_name 'Mr Michele Ruggeri'
_oslims_submitter_uuid 1a56f251-525c-414f-9d37-3e740585b168
_shelx_estimated_absorpt_t_min 0.976
_shelx_estimated_absorpt_t_max 0.992
_shelx_shelxl_version_number 2018/3
_shelx_space_group_comment
;
The symmetry employed for this shelxl refinement is uniquely defined
by the following loop, which should always be used as a source of
symmetry information in preference to the above space-group names.
They are only intended as comments.
;

loop_
_space_group_symop_operation_xyz
'x, y, z'
'-x+1/2, y+1/2, -z+1/2'
'-x, -y, -z'
'x-1/2, -y-1/2, z-1/2'

loop_
_atom_site_label
_atom_site_type_symbol
_atom_site_fract_x
_atom_site_fract_y
_atom_site_fract_z
_atom_site_U_iso_or_equiv
_atom_site_adp_type
_atom_site_occupancy
_atom_site_site_symmetry_order
_atom_site_calc_flag
_atom_site_refinement_flags_posn
_atom_site_refinement_flags_adp
_atom_site_refinement_flags_occupancy
_atom_site_disorder_assembly
_atom_site_disorder_group
S S 1.02061(6) 0.59021(6) 0.38579(4) 0.0377(2) Uani 1 1 d . . . . .
O1 O 1.09797(16) 0.50585(16) 0.43216(11) 0.0434(5) Uani 1 1 d . . . . .
O2 O 1.01792(16) 0.59039(17) 0.30283(11) 0.0437(5) Uani 1 1 d . . . . .
N N 0.8836(2) 0.5625(2) 0.40351(17) 0.0403(6) Uani 1 1 d D . . . .
H H 0.881(2) 0.544(2) 0.4481(16) 0.031(9) Uiso 1 1 d . . . . .
C7 C 0.6770(2) 0.5390(2) 0.32616(18) 0.0319(7) Uani 0.95 1 d D . P A .
C8B C 0.723(2) 0.4735(14) 0.2569(10) 0.0338(9) Uiso 0.283 1 d D . P A 2
H8BA H 0.702351 0.518821 0.209120 0.041 Uiso 0.283 1 d R U P A 2
H8BB H 0.811751 0.464151 0.266990 0.041 Uiso 0.283 1 d R U P A 2
C9B C 0.794(4) 0.614(7) 0.341(3) 0.0370(9) Uani 0.05 1 d D . P B 3
H9BA H 0.802556 0.580009 0.290428 0.044 Uiso 0.05 1 d R U P B 3
H9BB H 0.802616 0.699219 0.338918 0.044 Uiso 0.05 1 d R U P B 3
C11 C 0.5613(2) 0.6098(2) 0.29264(16) 0.0341(6) Uani 1 1 d . . . . .
C12 C 0.5702(2) 0.7006(2) 0.23982(17) 0.0405(7) Uani 1 1 d . . . . .
H12 H 0.647193 0.720600 0.227258 0.049 Uiso 1 1 d R U . . .
C13 C 0.4689(2) 0.7620(2) 0.20540(17) 0.0431(7) Uani 1 1 d . . . . .
H13 H 0.478734 0.822551 0.170178 0.052 Uiso 1 1 d R U . . .
C14 C 0.3519(2) 0.7356(3) 0.22209(17) 0.0435(7) Uani 1 1 d . . . . .
C15 C 0.3421(3) 0.6440(3) 0.27370(18) 0.0498(8) Uani 1 1 d . . . . .
H15 H 0.264705 0.623115 0.285298 0.060 Uiso 1 1 d R U . . .
C16 C 0.4446(2) 0.5822(3) 0.30878(17) 0.0451(8) Uani 1 1 d . . . . .
H16 H 0.434782 0.521214 0.343711 0.054 Uiso 1 1 d R U . . .
C17 C 0.2408(3) 0.8024(3) 0.1831(2) 0.0650(10) Uani 1 1 d . . . . .
H17A H 0.223508 0.869146 0.216358 0.119(9) Uiso 1 1 calc R U . . .
H17B H 0.169657 0.748977 0.175347 0.119(9) Uiso 1 1 calc R U . . .
H17C H 0.257068 0.832608 0.132360 0.119(9) Uiso 1 1 calc R U . . .
C18 C 1.0649(2) 0.7333(2) 0.42031(16) 0.0339(6) Uani 1 1 d . . . . .
C19 C 1.0733(2) 0.8239(2) 0.36808(17) 0.0410(7) Uani 1 1 d . . . . .
H19 H 1.053298 0.810517 0.314625 0.049 Uiso 1 1 d R U . . .
C20 C 1.1116(3) 0.9351(3) 0.39539(18) 0.0460(8) Uani 1 1 d . . . . .
H20 H 1.116622 0.996513 0.359970 0.055 Uiso 1 1 d R U . . .
C21 C 1.1425(2) 0.9564(3) 0.47463(18) 0.0426(7) Uani 1 1 d . . . . .
C22 C 1.1305(3) 0.8647(3) 0.52609(18) 0.0479(8) Uani 1 1 d . . . . .
H22 H 1.148238 0.878445 0.579624 0.058 Uiso 1 1 d R U . . .
C23 C 1.0928(3) 0.7534(3) 0.49995(17) 0.0432(7) Uani 1 1 d . . . . .
H23 H 1.086200 0.692360 0.535378 0.052 Uiso 1 1 d R U . . .
C24 C 1.1908(3) 1.0760(3) 0.5047(2) 0.0583(9) Uani 1 1 d . . . . .
H24A H 1.280407 1.071774 0.518852 0.102(8) Uiso 1 1 calc R U . . .
H24B H 1.153179 1.097699 0.550857 0.102(8) Uiso 1 1 calc R U . . .
H24C H 1.170217 1.136016 0.463798 0.102(8) Uiso 1 1 calc R U . . .
O3A O 0.6649(6) 0.3456(5) 0.2697(4) 0.0347(14) Uani 0.667 1 d D . P A 1
O4A O 0.5559(3) 0.1340(3) 0.4876(2) 0.0494(8) Uani 0.667 1 d . . P A 1
C1A C 0.6485(5) 0.4436(5) 0.3859(3) 0.0277(9) Uiso 0.667 1 d . . P A 1
C2A C 0.6429(18) 0.337(2) 0.3441(11) 0.034(2) Uani 0.667 1 d . . P A 1
C3A C 0.6048(5) 0.2350(5) 0.3777(3) 0.0353(13) Uani 0.667 1 d . . P A 1
H3A H 0.592003 0.164872 0.349241 0.042 Uiso 0.667 1 d R U P A 1
C4A C 0.5862(4) 0.2404(5) 0.4557(3) 0.0356(11) Uani 0.667 1 d . . P A 1
C5A C 0.5998(5) 0.3459(4) 0.4976(3) 0.0370(11) Uani 0.667 1 d . . P A 1
H5A H 0.588104 0.347675 0.549850 0.044 Uiso 0.667 1 d R U P A 1
C6A C 0.6313(7) 0.4499(7) 0.4602(5) 0.0418(17) Uani 0.667 1 d . . P A 1
H6A H 0.640018 0.521759 0.487085 0.050 Uiso 0.667 1 d R U P A 1
C10A C 0.5497(4) 0.1308(4) 0.5700(3) 0.0536(12) Uani 0.667 1 d . . P A 1
H10A H 0.482255 0.181844 0.581642 0.080 Uiso 0.667 1 calc R U P A 1
H10B H 0.627585 0.159410 0.598791 0.080 Uiso 0.667 1 calc R U P A 1
H10C H 0.534952 0.049086 0.585847 0.080 Uiso 0.667 1 calc R U P A 1
O3B O 0.6640(18) 0.3578(15) 0.2489(10) 0.035(5) Uiso 0.283 1 d D . P A 2
O4B O 0.5129(6) 0.1102(6) 0.4413(4) 0.0494(8) Uani 0.333 1 d . . P A 2
C1B C 0.6457(10) 0.4358(11) 0.3674(6) 0.0277(9) Uiso 0.333 1 d . . P A 2
C2B C 0.626(4) 0.338(5) 0.326(3) 0.034(2) Uani 0.333 1 d . . P A 2
C3B C 0.5928(12) 0.2212(12) 0.3417(6) 0.0353(13) Uani 0.333 1 d . . P A 2
H3B H 0.592331 0.157935 0.306994 0.042 Uiso 0.333 1 d R U P A 2
C4B C 0.5611(10) 0.2140(10) 0.4154(7) 0.0356(11) Uani 0.333 1 d . . P A 2
C5B C 0.5755(12) 0.3046(12) 0.4701(7) 0.0370(11) Uani 0.333 1 d . . P A 2
H5B H 0.558872 0.290915 0.520638 0.044 Uiso 0.333 1 d R U P A 2
C6B C 0.6157(15) 0.4183(13) 0.4491(10) 0.036(5) Uiso 0.333 1 d . . P A 2
H6B H 0.623296 0.480609 0.484880 0.043 Uiso 0.333 1 d R U P A 2
C7B C 0.4818(10) 0.0161(8) 0.3855(6) 0.059(3) Uani 0.333 1 d . . P A 2
H7BA H 0.448916 -0.051623 0.411594 0.088 Uiso 0.333 1 calc R U P A 2
H7BB H 0.419603 0.044427 0.343138 0.088 Uiso 0.333 1 calc R U P A 2
H7BC H 0.555630 -0.008605 0.363872 0.088 Uiso 0.333 1 calc R U P A 2
O3C O 0.627(3) 0.536(3) 0.502(2) 0.038(9) Uiso 0.05 1 d D . P B 3
C8C C 0.677(5) 0.614(4) 0.454(2) 0.043(14) Uiso 0.05 1 d D . P B 3
H8CA H 0.763100 0.625978 0.475780 0.051 Uiso 0.05 1 d R U P B 3
H8CB H 0.636170 0.690178 0.456780 0.051 Uiso 0.05 1 d R U P B 3
C7C C 0.671(5) 0.579(5) 0.367(3) 0.040(16) Uiso 0.05 1 d D . P B 3
C9 C 0.7749(3) 0.6258(3) 0.36491(17) 0.0370(9) Uani 0.95 1 d D . P A 1
H9A H 0.799097 0.678868 0.325559 0.044 Uiso 0.95 1 d R U P A 1
H9B H 0.740327 0.673478 0.403179 0.044 Uiso 0.95 1 d R U P A 1
C8A C 0.7234(9) 0.4618(6) 0.2637(4) 0.0338(9) Uiso 0.667 1 d D . P A 1
H8AA H 0.699930 0.495662 0.212109 0.041 Uiso 0.667 1 d R U P A 1
H8AB H 0.812340 0.454622 0.273539 0.041 Uiso 0.667 1 d R U P A 1

loop_
_atom_site_aniso_label
_atom_site_aniso_U_11
_atom_site_aniso_U_22
_atom_site_aniso_U_33
_atom_site_aniso_U_23
_atom_site_aniso_U_13
_atom_site_aniso_U_12
S 0.0276(4) 0.0328(4) 0.0511(5) -0.0042(3) -0.0004(3) -0.0007(3)
O1 0.0321(10) 0.0353(11) 0.0597(13) -0.0032(9) -0.0036(9) 0.0053(9)
O2 0.0395(11) 0.0455(12) 0.0449(13) -0.0111(10) 0.0020(9) -0.0048(9)
N 0.0289(13) 0.0388(15) 0.0510(18) 0.0054(13) -0.0017(12) -0.0015(10)
C7 0.0258(15) 0.0261(15) 0.0436(19) -0.0004(14) 0.0041(13) 0.0004(12)
C9B 0.0284(17) 0.0308(18) 0.051(2) 0.0006(17) 0.0014(14) 0.0013(13)
C11 0.0270(14) 0.0302(15) 0.0446(17) 0.0016(13) 0.0033(12) -0.0012(11)
C12 0.0260(15) 0.0378(16) 0.058(2) 0.0067(15) 0.0062(13) -0.0026(12)
C13 0.0386(16) 0.0311(16) 0.058(2) 0.0124(14) 0.0029(14) -0.0026(13)
C14 0.0340(16) 0.0407(17) 0.055(2) 0.0051(15) 0.0050(14) 0.0077(13)
C15 0.0259(15) 0.059(2) 0.066(2) 0.0156(17) 0.0095(14) 0.0035(14)
C16 0.0333(16) 0.0433(17) 0.059(2) 0.0139(15) 0.0062(14) -0.0004(14)
C17 0.0375(18) 0.069(2) 0.088(3) 0.026(2) 0.0081(17) 0.0181(17)
C18 0.0233(13) 0.0322(15) 0.0444(18) -0.0036(13) -0.0008(12) 0.0021(11)
C19 0.0339(15) 0.0436(18) 0.0446(18) -0.0020(14) 0.0027(13) -0.0060(13)
C20 0.0425(17) 0.0391(18) 0.056(2) 0.0045(15) 0.0043(14) -0.0058(14)
C21 0.0315(15) 0.0360(16) 0.058(2) -0.0091(15) 0.0001(13) 0.0033(13)
C22 0.0526(19) 0.0428(18) 0.0441(19) -0.0113(15) -0.0078(15) 0.0128(15)
C23 0.0480(17) 0.0353(16) 0.0446(19) 0.0016(14) 0.0010(14) 0.0086(14)
C24 0.0478(19) 0.0440(19) 0.080(2) -0.0197(17) -0.0014(16) -0.0024(15)
O3A 0.028(2) 0.028(2) 0.046(5) -0.008(3) -0.002(3) 0.0005(15)
O4A 0.054(2) 0.0350(16) 0.058(3) 0.0020(17) 0.0047(17) -0.0106(14)
C2A 0.016(6) 0.0360(18) 0.046(9) 0.003(5) -0.008(4) 0.004(4)
C3A 0.032(2) 0.028(2) 0.045(4) -0.012(3) 0.002(3) 0.0002(17)
C4A 0.031(2) 0.027(3) 0.047(4) -0.001(3) 0.002(2) -0.003(2)
C5A 0.041(3) 0.032(3) 0.039(4) -0.007(2) 0.008(2) -0.002(2)
C6A 0.029(3) 0.032(4) 0.063(4) 0.000(4) 0.001(3) 0.000(3)
C10A 0.057(3) 0.045(3) 0.059(3) 0.002(2) 0.012(2) -0.011(2)
O4B 0.054(2) 0.0350(16) 0.058(3) 0.0020(17) 0.0047(17) -0.0106(14)
C2B 0.016(6) 0.0360(18) 0.046(9) 0.003(5) -0.008(4) 0.004(4)
C3B 0.032(2) 0.028(2) 0.045(4) -0.012(3) 0.002(3) 0.0002(17)
C4B 0.031(2) 0.027(3) 0.047(4) -0.001(3) 0.002(2) -0.003(2)
C5B 0.041(3) 0.032(3) 0.039(4) -0.007(2) 0.008(2) -0.002(2)
C7B 0.080(7) 0.037(5) 0.058(6) 0.003(5) 0.002(5) -0.016(5)
C9 0.0284(17) 0.0308(18) 0.051(2) 0.0006(17) 0.0014(14) 0.0013(13)

loop_
_atom_type_symbol
_atom_type_description
_atom_type_scat_dispersion_real
_atom_type_scat_dispersion_imag
_atom_type_scat_source
C C 0.0033 0.0016 'International Tables Vol C Tables 4.2.6.8 and 6.1.1.4'
H H 0.0000 0.0000 'International Tables Vol C Tables 4.2.6.8 and 6.1.1.4'
N N 0.0061 0.0033 'International Tables Vol C Tables 4.2.6.8 and 6.1.1.4'
O O 0.0106 0.0060 'International Tables Vol C Tables 4.2.6.8 and 6.1.1.4'
S S 0.1246 0.1234 'International Tables Vol C Tables 4.2.6.8 and 6.1.1.4'

loop_
_exptl_crystal_face_index_h
_exptl_crystal_face_index_k
_exptl_crystal_face_index_l
_exptl_crystal_face_perp_dist
-1.00 0.00 1.00 0.0120
1.00 0.00 -1.00 0.0200
1.00 1.00 1.00 0.0430
-1.00 -1.00 -1.00 0.0560
-1.00 0.00 -1.00 0.0370
1.00 1.00 -1.00 0.0490
-1.00 -1.00 1.00 0.0300
-1.00 -2.00 2.00 0.0370
1.00 2.00 -2.00 0.0510
-2.00 2.00 -1.00 0.0510
2.00 -2.00 1.00 0.0510

loop_
_geom_angle_atom_site_label_1
_geom_angle_atom_site_label_2
_geom_angle_atom_site_label_3
_geom_angle
_geom_angle_site_symmetry_1
_geom_angle_site_symmetry_3
_geom_angle_publ_flag
O1 S N 105.08(13) . . ?
O1 S C18 107.64(12) . . ?
O2 S O1 119.01(12) . . ?
O2 S N 107.77(13) . . ?
O2 S C18 107.65(13) . . ?
N S C18 109.45(13) . . ?
S N H 113(2) . . ?
C9B N S 109(2) . . ?
C9B N H 134(3) . . ?
C9 N S 122.8(2) . . ?
C9 N H 115(2) . . ?
C11 C7 C8B 107.4(9) . . ?
C11 C7 C1A 112.0(3) . . ?
C1B C7 C8B 97.2(8) . . ?
C1B C7 C11 111.3(5) . . ?
C9 C7 C11 108.9(2) . . ?
C9 C7 C1A 110.3(3) . . ?
C8A C7 C11 111.7(4) . . ?
C8A C7 C1A 101.2(4) . . ?
C8A C7 C9 112.7(4) . . ?
C7 C8B H8BA 110.1 . . ?
C7 C8B H8BB 110.1 . . ?
H8BA C8B H8BB 108.4 . . ?
O3B C8B C7 108.1(12) . . ?
O3B C8B H8BA 110.1 . . ?
O3B C8B H8BB 110.1 . . ?
N C9B H9BA 111.6 . . ?
N C9B H9BB 111.0 . . ?
N C9B C7C 102(3) . . ?
H9BA C9B H9BB 109.2 . . ?
C7C C9B H9BA 111.6 . . ?
C7C C9B H9BB 111.1 . . ?
C7 C11 C7C 30.3(17) . . ?
C12 C11 C7 119.9(2) . . ?
C12 C11 C16 116.9(2) . . ?
C12 C11 C7C 123(2) . . ?
C16 C11 C7 123.0(2) . . ?
C16 C11 C7C 112.7(17) . . ?
C11 C12 H12 119.0 . . ?
C13 C12 C11 122.0(3) . . ?
C13 C12 H12 119.0 . . ?
C12 C13 H13 119.4 . . ?
C12 C13 C14 121.3(3) . . ?
C14 C13 H13 119.4 . . ?
C13 C14 C17 120.9(3) . . ?
C15 C14 C13 117.1(3) . . ?
C15 C14 C17 121.9(3) . . ?
C14 C15 H15 119.2 . . ?
C14 C15 C16 121.6(3) . . ?
C16 C15 H15 119.2 . . ?
C11 C16 C15 121.0(3) . . ?
C11 C16 H16 119.5 . . ?
C15 C16 H16 119.5 . . ?
C14 C17 H17A 109.5 . . ?
C14 C17 H17B 109.5 . . ?
C14 C17 H17C 109.5 . . ?
H17A C17 H17B 109.5 . . ?
H17A C17 H17C 109.5 . . ?
H17B C17 H17C 109.5 . . ?
C19 C18 S 119.9(2) . . ?
C19 C18 C23 120.3(3) . . ?
C23 C18 S 119.8(2) . . ?
C18 C19 H19 120.2 . . ?
C18 C19 C20 119.6(3) . . ?
C20 C19 H19 120.2 . . ?
C19 C20 H20 119.5 . . ?
C19 C20 C21 121.0(3) . . ?
C21 C20 H20 119.5 . . ?
C20 C21 C24 121.2(3) . . ?
C22 C21 C20 118.3(3) . . ?
C22 C21 C24 120.4(3) . . ?
C21 C22 H22 119.3 . . ?
C23 C22 C21 121.4(3) . . ?
C23 C22 H22 119.3 . . ?
C18 C23 H23 120.4 . . ?
C22 C23 C18 119.3(3) . . ?
C22 C23 H23 120.4 . . ?
C21 C24 H24A 109.5 . . ?
C21 C24 H24B 109.5 . . ?
C21 C24 H24C 109.5 . . ?
H24A C24 H24B 109.5 . . ?
H24A C24 H24C 109.5 . . ?
H24B C24 H24C 109.5 . . ?
C2A O3A C8A 105.7(11) . . ?
C4A O4A C10A 117.7(4) . . ?
C2A C1A C7 104.4(10) . . ?
C6A C1A C7 132.5(6) . . ?
C6A C1A C2A 123.1(11) . . ?
O3A C2A C1A 115.7(17) . . ?
O3A C2A C3A 124.6(17) . . ?
C3A C2A C1A 119.4(17) . . ?
C2A C3A H3A 121.1 . . ?
C2A C3A C4A 117.8(10) . . ?
C4A C3A H3A 121.1 . . ?
O4A C4A C3A 115.2(5) . . ?
O4A C4A C5A 123.4(5) . . ?
C5A C4A C3A 121.4(5) . . ?
C4A C5A H5A 120.3 . . ?
C4A C5A C6A 119.4(6) . . ?
C6A C5A H5A 120.3 . . ?
C1A C6A C5A 118.5(7) . . ?
C1A C6A H6A 120.7 . . ?
C5A C6A H6A 120.7 . . ?
O4A C10A H10A 109.5 . . ?
O4A C10A H10B 109.5 . . ?
O4A C10A H10C 109.5 . . ?
H10A C10A H10B 109.5 . . ?
H10A C10A H10C 109.5 . . ?
H10B C10A H10C 109.5 . . ?
C8B O3B C2B 103(2) . . ?
C4B O4B C7B 118.1(8) . . ?
C7 C1B C6B 132.3(10) . . ?
C2B C1B C7 117(2) . . ?
C2B C1B C6B 111(3) . . ?
C1B C2B O3B 108(4) . . ?
C1B C2B C3B 136(4) . . ?
C3B C2B O3B 115(4) . . ?
C2B C3B H3B 125.2 . . ?
C4B C3B C2B 110(2) . . ?
C4B C3B H3B 125.1 . . ?
O4B C4B C5B 114.5(12) . . ?
C3B C4B O4B 120.7(10) . . ?
C3B C4B C5B 124.8(12) . . ?
C4B C5B H5B 120.0 . . ?
C4B C5B C6B 120.1(13) . . ?
C6B C5B H5B 120.0 . . ?
C1B C6B H6B 120.8 . . ?
C5B C6B C1B 118.3(12) . . ?
C5B C6B H6B 120.8 . . ?
O4B C7B H7BA 109.5 . . ?
O4B C7B H7BB 109.5 . . ?
O4B C7B H7BC 109.5 . . ?
H7BA C7B H7BB 109.5 . . ?
H7BA C7B H7BC 109.5 . . ?
H7BB C7B H7BC 109.5 . . ?
O3C C8C H8CA 108.0 . . ?
O3C C8C H8CB 108.1 . . ?
O3C C8C C7C 117(4) . . ?
H8CA C8C H8CB 107.3 . . ?
C7C C8C H8CA 108.0 . . ?
C7C C8C H8CB 108.1 . . ?
C9B C7C C11 107(3) . . ?
C9B C7C C8C 108(4) . . ?
C8C C7C C11 128(4) . . ?
N C9 C7 111.3(3) . . ?
N C9 H9A 109.4 . . ?
N C9 H9B 109.4 . . ?
C7 C9 H9A 109.4 . . ?
C7 C9 H9B 109.4 . . ?
H9A C9 H9B 108.0 . . ?
C7 C8A H8AA 110.7 . . ?
C7 C8A H8AB 110.7 . . ?
O3A C8A C7 105.4(5) . . ?
O3A C8A H8AA 110.7 . . ?
O3A C8A H8AB 110.7 . . ?
H8AA C8A H8AB 108.8 . . ?

loop_
_geom_bond_atom_site_label_1
_geom_bond_atom_site_label_2
_geom_bond_distance
_geom_bond_site_symmetry_2
_geom_bond_publ_flag
S O1 1.4387(19) . ?
S O2 1.4285(19) . ?
S N 1.608(2) . ?
S C18 1.762(3) . ?
N H 0.80(3) . ?
N C9B 1.47(2) . ?
N C9 1.465(3) . ?
C7 C8B 1.550(8) . ?
C7 C11 1.540(4) . ?
C7 C1A 1.552(6) . ?
C7 C1B 1.430(12) . ?
C7 C9 1.533(4) . ?
C7 C8A 1.528(5) . ?
C8B H8BA 0.9700 . ?
C8B H8BB 0.9700 . ?
C8B O3B 1.453(14) . ?
C9B H9BA 0.9701 . ?
C9B H9BB 0.9699 . ?
C9B C7C 1.53(2) . ?
C11 C12 1.383(4) . ?
C11 C16 1.384(4) . ?
C11 C7C 1.67(5) . ?
C12 H12 0.9300 . ?
C12 C13 1.371(4) . ?
C13 H13 0.9297 . ?
C13 C14 1.387(4) . ?
C14 C15 1.377(4) . ?
C14 C17 1.507(4) . ?
C15 H15 0.9301 . ?
C15 C16 1.387(4) . ?
C16 H16 0.9300 . ?
C17 H17A 0.9800 . ?
C17 H17B 0.9800 . ?
C17 H17C 0.9800 . ?
C18 C19 1.373(4) . ?
C18 C23 1.384(4) . ?
C19 H19 0.9300 . ?
C19 C20 1.381(4) . ?
C20 H20 0.9300 . ?
C20 C21 1.383(4) . ?
C21 C22 1.381(4) . ?
C21 C24 1.511(4) . ?
C22 H22 0.9301 . ?
C22 C23 1.374(4) . ?
C23 H23 0.9300 . ?
C24 H24A 0.9800 . ?
C24 H24B 0.9800 . ?
C24 H24C 0.9800 . ?
O3A C2A 1.34(3) . ?
O3A C8A 1.467(6) . ?
O4A C4A 1.378(6) . ?
O4A C10A 1.435(5) . ?
C1A C2A 1.40(2) . ?
C1A C6A 1.326(9) . ?
C2A C3A 1.38(2) . ?
C3A H3A 0.9300 . ?
C3A C4A 1.392(7) . ?
C4A C5A 1.387(6) . ?
C5A H5A 0.9301 . ?
C5A C6A 1.404(10) . ?
C6A H6A 0.9300 . ?
C10A H10A 0.9800 . ?
C10A H10B 0.9800 . ?
C10A H10C 0.9800 . ?
O3B C2B 1.48(6) . ?
O4B C4B 1.382(13) . ?
O4B C7B 1.439(11) . ?
C1B C2B 1.31(5) . ?
C1B C6B 1.51(2) . ?
C2B C3B 1.40(5) . ?
C3B H3B 0.9299 . ?
C3B C4B 1.370(17) . ?
C4B C5B 1.383(15) . ?
C5B H5B 0.9300 . ?
C5B C6B 1.42(2) . ?
C6B H6B 0.9300 . ?
C7B H7BA 0.9800 . ?
C7B H7BB 0.9800 . ?
C7B H7BC 0.9800 . ?
O3C C8C 1.38(2) . ?
C8C H8CA 0.9700 . ?
C8C H8CB 0.9701 . ?
C8C C7C 1.55(2) . ?
C9 H9A 0.9700 . ?
C9 H9B 0.9700 . ?
C8A H8AA 0.9698 . ?
C8A H8AB 0.9700 . ?

loop_
_geom_hbond_atom_site_label_D
_geom_hbond_atom_site_label_H
_geom_hbond_atom_site_label_A
_geom_hbond_distance_DH
_geom_hbond_distance_HA
_geom_hbond_distance_DA
_geom_hbond_angle_DHA
_geom_hbond_site_symmetry_A
_geom_hbond_publ_flag
N H O1 0.80(3) 2.12(3) 2.919(3) 172(3) 3_766 yes

loop_
_geom_torsion_atom_site_label_1
_geom_torsion_atom_site_label_2
_geom_torsion_atom_site_label_3
_geom_torsion_atom_site_label_4
_geom_torsion
_geom_torsion_site_symmetry_1
_geom_torsion_site_symmetry_2
_geom_torsion_site_symmetry_3
_geom_torsion_site_symmetry_4
_geom_torsion_publ_flag
S N C9B C7C 180(4) . . . . ?
S N C9 C7 126.0(3) . . . . ?
S C18 C19 C20 -178.1(2) . . . . ?
S C18 C23 C22 178.2(2) . . . . ?
O1 S N C9B -161(4) . . . . ?
O1 S N C9 -177.2(2) . . . . ?
O1 S C18 C19 138.1(2) . . . . ?
O1 S C18 C23 -40.9(2) . . . . ?
O2 S N C9B -33(4) . . . . ?
O2 S N C9 -49.3(3) . . . . ?
O2 S C18 C19 8.7(2) . . . . ?
O2 S C18 C23 -170.3(2) . . . . ?
N S C18 C19 -108.2(2) . . . . ?
N S C18 C23 72.8(2) . . . . ?
N C9B C7C C11 -170(4) . . . . ?
N C9B C7C C8C 49(7) . . . . ?
C7 C8B O3B C2B -21(2) . . . . ?
C7 C11 C12 C13 176.6(3) . . . . ?
C7 C11 C16 C15 -176.2(3) . . . . ?
C7 C11 C7C C9B 63(5) . . . . ?
C7 C11 C7C C8C -167(8) . . . . ?
C7 C1A C2A O3A 1.4(13) . . . . ?
C7 C1A C2A C3A -172.6(10) . . . . ?
C7 C1A C6A C5A 176.5(5) . . . . ?
C7 C1B C2B O3B 10(3) . . . . ?
C7 C1B C2B C3B -179(3) . . . . ?
C7 C1B C6B C5B 173.5(11) . . . . ?
C8B C7 C11 C12 -63.7(7) . . . . ?
C8B C7 C11 C16 111.9(7) . . . . ?
C8B C7 C1B C2B -22(2) . . . . ?
C8B C7 C1B C6B 166.8(15) . . . . ?
C8B O3B C2B C1B 8(3) . . . . ?
C8B O3B C2B C3B -165(2) . . . . ?
C11 C7 C8B O3B -90.1(16) . . . . ?
C11 C7 C1A C2A 101.8(8) . . . . ?
C11 C7 C1A C6A -78.2(7) . . . . ?
C11 C7 C1B C2B 90(2) . . . . ?
C11 C7 C1B C6B -81.3(13) . . . . ?
C11 C7 C9 N 175.4(2) . . . . ?
C11 C7 C8A O3A -92.8(6) . . . . ?
C11 C12 C13 C14 0.0(5) . . . . ?
C12 C11 C16 C15 -0.5(4) . . . . ?
C12 C11 C7C C9B -30(5) . . . . ?
C12 C11 C7C C8C 100(5) . . . . ?
C12 C13 C14 C15 -1.0(4) . . . . ?
C12 C13 C14 C17 -179.1(3) . . . . ?
C13 C14 C15 C16 1.3(5) . . . . ?
C14 C15 C16 C11 -0.5(5) . . . . ?
C16 C11 C12 C13 0.8(4) . . . . ?
C16 C11 C7C C9B 180(4) . . . . ?
C16 C11 C7C C8C -50(5) . . . . ?
C17 C14 C15 C16 179.4(3) . . . . ?
C18 S N C9B 84(4) . . . . ?
C18 S N C9 67.5(3) . . . . ?
C18 C19 C20 C21 0.5(4) . . . . ?
C19 C18 C23 C22 -0.8(4) . . . . ?
C19 C20 C21 C22 -2.0(4) . . . . ?
C19 C20 C21 C24 176.7(3) . . . . ?
C20 C21 C22 C23 2.2(4) . . . . ?
C21 C22 C23 C18 -0.8(4) . . . . ?
C23 C18 C19 C20 0.9(4) . . . . ?
C24 C21 C22 C23 -176.6(3) . . . . ?
O3A C2A C3A C4A 179.8(11) . . . . ?
O4A C4A C5A C6A 179.7(5) . . . . ?
C1A C7 C11 C12 178.5(3) . . . . ?
C1A C7 C11 C16 -5.9(4) . . . . ?
C1A C7 C9 N 52.1(4) . . . . ?
C1A C7 C8A O3A 26.5(7) . . . . ?
C1A C2A C3A C4A -6.8(16) . . . . ?
C2A O3A C8A C7 -26.7(11) . . . . ?
C2A C1A C6A C5A -3.4(12) . . . . ?
C2A C3A C4A O4A -176.0(9) . . . . ?
C2A C3A C4A C5A 2.9(11) . . . . ?
C3A C4A C5A C6A 0.9(8) . . . . ?
C4A C5A C6A C1A -0.7(9) . . . . ?
C6A C1A C2A O3A -178.7(9) . . . . ?
C6A C1A C2A C3A 7.4(17) . . . . ?
C10A O4A C4A C3A 172.9(4) . . . . ?
C10A O4A C4A C5A -6.0(6) . . . . ?
O3B C2B C3B C4B 179(2) . . . . ?
O4B C4B C5B C6B -175.5(12) . . . . ?
C1B C7 C8B O3B 24.9(17) . . . . ?
C1B C7 C11 C12 -168.9(5) . . . . ?
C1B C7 C11 C16 6.7(6) . . . . ?
C1B C2B C3B C4B 9(5) . . . . ?
C2B C1B C6B C5B 2(2) . . . . ?
C2B C3B C4B O4B 173.3(18) . . . . ?
C2B C3B C4B C5B -8(2) . . . . ?
C3B C4B C5B C6B 6(2) . . . . ?
C4B C5B C6B C1B -2(2) . . . . ?
C6B C1B C2B O3B -176.4(19) . . . . ?
C6B C1B C2B C3B -6(5) . . . . ?
C7B O4B C4B C3B -8.2(14) . . . . ?
C7B O4B C4B C5B 173.0(9) . . . . ?
O3C C8C C7C C9B -140(5) . . . . ?
O3C C8C C7C C11 91(6) . . . . ?
C7C C11 C12 C13 -148(2) . . . . ?
C7C C11 C16 C15 151(2) . . . . ?
C9 C7 C11 C12 56.3(4) . . . . ?
C9 C7 C11 C16 -128.1(3) . . . . ?
C9 C7 C1A C2A -136.8(8) . . . . ?
C9 C7 C1A C6A 43.3(7) . . . . ?
C9 C7 C8A O3A 144.2(5) . . . . ?
C8A C7 C11 C12 -68.8(4) . . . . ?
C8A C7 C11 C16 106.7(4) . . . . ?
C8A C7 C1A C2A -17.3(9) . . . . ?
C8A C7 C1A C6A 162.8(7) . . . . ?
C8A C7 C9 N -60.1(5) . . . . ?
C8A O3A C2A C1A 16.1(14) . . . . ?
C8A O3A C2A C3A -170.2(13) . . . . ?
